data_4334923
loop_
_publ_author_name
'Jorge Caballo'
'Jorge J. Carb\'o'
'Miguel Mena'
'Adri\'an P\'erez-Redondo'
'Josep-M. Poblet'
'Carlos Y\'elamos'

_publ_contact_author_address
;
Departamento de Qu\'imica Inorg\'anica
Universidad de Alcal\'a
28871, Alcal\'a de Henares
Madrid, Spain
;
_publ_contact_author_email adrian.perez@uah.es
_publ_contact_author_fax '+34 91 8854683'
_publ_contact_author_name 'P\'erez-Redondo, Adri\'an'
_publ_contact_author_phone '+34 91 8854677'
_publ_section_title
;
 Redox-Active Behavior of the [{Ti(\h5-C5Me5)(\m-NH)}3(\m3-N)]
 Metalloligand
;
_journal_name_full 'Inorganic Chemistry'
_journal_page_first 6103
_journal_page_last 6109
_journal_paper_doi 10.1021/ic400463a
_journal_volume 52
_journal_year 2013
_chemical_compound_source 'synthesis as described'
_chemical_formula_moiety 'C30 H48 Cl3 N4 Ti3 Y, C12 H24 K O6, 7(C6 H6)'
_chemical_formula_sum 'C84 H114 Cl3 K N4 O6 Ti3 Y'
_chemical_formula_weight 1653.85
_chemical_name_systematic
;
 ?
;
_space_group_crystal_system trigonal
_space_group_IT_number 147
_space_group_name_Hall '-P 3'
_space_group_name_H-M_alt 'P -3'
_symmetry_space_group_name_Hall '-P 3'
_symmetry_space_group_name_H-M 'P -3'
_atom_sites_solution_hydrogens geom
_atom_sites_solution_primary direct
_atom_sites_solution_secondary difmap
_audit_conform_dict_location ftp://ftp.iucr.org/pub/cif_core.dic
_audit_conform_dict_name cif_core.dic
_audit_conform_dict_version 2.3
_audit_creation_date 2012-07-09T16:22:13-00:00
_audit_creation_method 'WinGX routine CIF_UPDATE'
_cell_angle_alpha 90
_cell_angle_beta 90
_cell_angle_gamma 120
_cell_formula_units_Z 2
_cell_length_a 16.527(4)
_cell_length_b 16.527(3)
_cell_length_c 18.067(4)
_cell_measurement_reflns_used 48
_cell_measurement_temperature 200(2)
_cell_measurement_theta_max 27
_cell_measurement_theta_min 3
_cell_measurement_wavelength 0.71073
_cell_volume 4273.7(16)
_computing_cell_refinement 'Dirax/lsq (Duisenberg & Schreurs, 1989-2000)'
_computing_data_collection 'Collect (Bruker AXS BV, 1997-2004)'
_computing_data_reduction 'EvalCCD (Duisenberg & Schreurs 1990-2000)'
_computing_molecular_graphics 'Ortep-3 for Windows (Farrugia, 1997)'
_computing_publication_material 'WinGX publication routines (Farrugia, 1999)'
_computing_structure_refinement 'SHELXL-97 (Sheldrick, 1997)'
_computing_structure_solution 'SHELXS-86 (Sheldrick, 1986)'
_diffrn_ambient_temperature 200(2)
_diffrn_detector 'CCD plate'
_diffrn_detector_area_resol_mean 9
_diffrn_measured_fraction_theta_full 0.997
_diffrn_measured_fraction_theta_max 0.997
_diffrn_measurement_device '95mm CCD camera on \k-goniostat'
_diffrn_measurement_device_type KappaCCD
_diffrn_measurement_method 'CCD rotation images, thick slices'
_diffrn_orient_matrix_type X=UH
_diffrn_orient_matrix_UB_11 0.01
_diffrn_orient_matrix_UB_12 0
_diffrn_orient_matrix_UB_13 0
_diffrn_orient_matrix_UB_21 0
_diffrn_orient_matrix_UB_22 0.01
_diffrn_orient_matrix_UB_23 0
_diffrn_orient_matrix_UB_31 0
_diffrn_orient_matrix_UB_32 0
_diffrn_orient_matrix_UB_33 0.01
_diffrn_radiation_monochromator graphite
_diffrn_radiation_probe x-ray
_diffrn_radiation_type MoK\a
_diffrn_radiation_wavelength 0.71073
_diffrn_reflns_av_R_equivalents 0.1106
_diffrn_reflns_av_unetI/netI 0.1067
_diffrn_reflns_limit_h_max 21
_diffrn_reflns_limit_h_min -21
_diffrn_reflns_limit_k_max 21
_diffrn_reflns_limit_k_min -21
_diffrn_reflns_limit_l_max 23
_diffrn_reflns_limit_l_min 0
_diffrn_reflns_number 58887
_diffrn_reflns_reduction_process
;
 Scaled and merged with SORTAV
 R.H. Blessing, (1987) Cryst. Rev. 1, 3-58
 R.H. Blessing, (1989) J. Appl. Cryst. 22, 396-397
;
_diffrn_reflns_theta_full 27.51
_diffrn_reflns_theta_max 27.51
_diffrn_reflns_theta_min 3.06
_diffrn_source 'Enraf Nonius FR590'
_exptl_absorpt_coefficient_mu 1.136
_exptl_absorpt_correction_T_max 0.917
_exptl_absorpt_correction_T_min 0.489
_exptl_absorpt_correction_type multi-scan
_exptl_absorpt_process_details
;
 R.H. Blessing, Acta Cryst. (1995), A51, 33-38
;
_exptl_crystal_colour green
_exptl_crystal_density_diffrn 1.285
_exptl_crystal_description 'hexagonal prism'
_exptl_crystal_F_000 1738
_exptl_crystal_size_max 0.2
_exptl_crystal_size_mid 0.2
_exptl_crystal_size_min 0.2
_platon_squeeze_details
;
Compound 5 crystallized with seven molecules of benzene, which were found in 
the difference Fourier map (two and 1/3 of benzene molecules per asymmetric 
unit), but it was not possible to get a chemically sensible model for them, so 
the Squeeze procedure was employed to remove their contribution to 
the structure factors.
;
_refine_diff_density_max 0.79
_refine_diff_density_min -0.626
_refine_diff_density_rms 0.114
_refine_ls_extinction_method none
_refine_ls_goodness_of_fit_ref 1.069
_refine_ls_hydrogen_treatment constr
_refine_ls_matrix_type full
_refine_ls_number_parameters 186
_refine_ls_number_reflns 6547
_refine_ls_number_restraints 0
_refine_ls_restrained_S_all 1.069
_refine_ls_R_factor_all 0.1167
_refine_ls_R_factor_gt 0.0819
_refine_ls_shift/su_max 0
_refine_ls_shift/su_mean 0
_refine_ls_structure_factor_coef Fsqd
_refine_ls_weighting_details 'calc w=1/[\s^2^(Fo^2^)+(0.1353P)^2^+0.4158P] where P=(Fo^2^+2Fc^2^)/3'
_refine_ls_weighting_scheme calc
_refine_ls_wR_factor_gt 0.2225
_refine_ls_wR_factor_ref 0.2386
_reflns_number_gt 4243
_reflns_number_total 6547
_reflns_threshold_expression >2sigma(I)
_cod_data_source_file ic400463a_si_002_3.cif
_cod_data_source_block 5
_cod_database_code 4334923

loop_
_space_group_symop_operation_xyz
'x, y, z'
'-y, x-y, z'
'-x+y, -x, z'
'-x, -y, -z'
'y, -x+y, -z'
'x-y, x, -z'

loop_
_atom_site_label
_atom_site_type_symbol
_atom_site_fract_x
_atom_site_fract_y
_atom_site_fract_z
_atom_site_U_iso_or_equiv
_atom_site_adp_type
_atom_site_occupancy
_atom_site_symmetry_multiplicity
_atom_site_calc_flag
_atom_site_refinement_flags
C1 C 0.2545(5) 0.8358(5) -0.1056(4) 0.0598(17) Uani 1 1 d .
H1A H 0.2146 0.8621 -0.0908 0.072 Uiso 1 1 calc R
H1B H 0.257 0.835 -0.1603 0.072 Uiso 1 1 calc R
C2 C 0.1257(5) 0.6811(5) -0.1061(4) 0.0647(19) Uani 1 1 d .
H2A H 0.0835 0.7059 -0.095 0.078 Uiso 1 1 calc R
H2B H 0.1292 0.6771 -0.1605 0.078 Uiso 1 1 calc R
C3 C 0.5022(5) 0.9133(5) -0.0752(4) 0.0639(19) Uani 1 1 d .
H3A H 0.5051 0.913 -0.0205 0.077 Uiso 1 1 calc R
H3B H 0.5282 0.9787 -0.092 0.077 Uiso 1 1 calc R
C4 C 0.3501(5) 0.8937(5) -0.0748(4) 0.0627(18) Uani 1 1 d .
H4A H 0.3762 0.9592 -0.0912 0.075 Uiso 1 1 calc R
H4B H 0.3471 0.8925 -0.0201 0.075 Uiso 1 1 calc R
C11 C 0.4029(5) 0.9051(4) 0.4139(4) 0.061(2) Uani 1 1 d .
C12 C 0.4290(4) 0.9378(3) 0.3376(3) 0.0385(12) Uani 1 1 d .
C13 C 0.5114(4) 0.9396(3) 0.3252(3) 0.0430(13) Uani 1 1 d .
C14 C 0.5407(4) 0.9095(4) 0.3872(4) 0.0496(15) Uani 1 1 d .
C15 C 0.4756(4) 0.8900(4) 0.4396(3) 0.0461(14) Uani 1 1 d .
C16 C 0.3215(6) 0.8976(5) 0.4555(5) 0.076(2) Uani 1 1 d .
H16A H 0.3427 0.9515 0.4885 0.114 Uiso 1 1 calc R
H16B H 0.2928 0.84 0.4848 0.114 Uiso 1 1 calc R
H16C H 0.2756 0.8963 0.4205 0.114 Uiso 1 1 calc R
C17 C 0.3796(6) 0.9665(5) 0.2848(5) 0.076(2) Uani 1 1 d .
H17A H 0.398 0.9617 0.2341 0.114 Uiso 1 1 calc R
H17B H 0.3961 1.0312 0.2949 0.114 Uiso 1 1 calc R
H17C H 0.312 0.9255 0.2904 0.114 Uiso 1 1 calc R
C18 C 0.5702(5) 0.9719(5) 0.2568(5) 0.073(2) Uani 1 1 d .
H18A H 0.6332 1.0219 0.2696 0.11 Uiso 1 1 calc R
H18B H 0.5422 0.9956 0.2212 0.11 Uiso 1 1 calc R
H18C H 0.5736 0.9195 0.2348 0.11 Uiso 1 1 calc R
C19 C 0.6297(5) 0.9060(5) 0.3944(5) 0.070(2) Uani 1 1 d .
H19A H 0.6291 0.8757 0.4412 0.105 Uiso 1 1 calc R
H19B H 0.6833 0.9697 0.3937 0.105 Uiso 1 1 calc R
H19C H 0.6346 0.8704 0.353 0.105 Uiso 1 1 calc R
C20 C 0.4722(6) 0.8564(5) 0.5210(4) 0.073(2) Uani 1 1 d .
H20A H 0.502 0.9107 0.554 0.11 Uiso 1 1 calc R
H20B H 0.5055 0.8213 0.5241 0.11 Uiso 1 1 calc R
H20C H 0.407 0.816 0.536 0.11 Uiso 1 1 calc R
Cl1 Cl 0.18185(10) 0.58548(11) 0.11140(7) 0.0488(4) Uani 1 1 d .
K1 K 0.3333 0.6667 -0.04221(10) 0.0354(4) Uani 1 3 d S
N1 N 0.3333 0.6667 0.4048(3) 0.0277(14) Uani 1 3 d S
N11 N 0.4501(3) 0.7204(3) 0.28873(19) 0.0253(8) Uani 1 1 d .
H11 H 0.4895 0.7386 0.2514 0.03 Uiso 1 1 calc R
O1 O 0.2174(3) 0.7449(3) -0.0778(2) 0.0560(11) Uani 1 1 d .
O2 O 0.4099(4) 0.8594(3) -0.0988(2) 0.0594(12) Uani 1 1 d .
Ti1 Ti 0.39362(6) 0.77919(5) 0.34600(4) 0.0261(2) Uani 1 1 d .
Y1 Y 0.3333 0.6667 0.18915(4) 0.0229(2) Uani 1 3 d S

loop_
_atom_site_aniso_label
_atom_site_aniso_U_11
_atom_site_aniso_U_22
_atom_site_aniso_U_33
_atom_site_aniso_U_23
_atom_site_aniso_U_13
_atom_site_aniso_U_12
C1 0.076(5) 0.056(4) 0.059(4) 0.004(3) -0.017(3) 0.042(4)
C2 0.056(4) 0.066(5) 0.086(5) -0.019(4) -0.023(4) 0.041(4)
C3 0.062(4) 0.048(4) 0.056(4) 0.005(3) -0.001(3) 0.008(3)
C4 0.084(5) 0.040(3) 0.067(4) 0.013(3) 0.017(4) 0.033(4)
C11 0.055(4) 0.020(3) 0.091(5) -0.028(3) 0.025(3) 0.005(3)
C12 0.043(3) 0.016(2) 0.058(3) -0.003(2) -0.003(2) 0.016(2)
C13 0.041(3) 0.018(2) 0.056(3) -0.007(2) -0.006(2) 0.004(2)
C14 0.043(3) 0.031(3) 0.062(4) 0.000(3) -0.024(3) 0.009(3)
C15 0.055(4) 0.029(3) 0.047(3) -0.017(2) -0.020(3) 0.016(3)
C16 0.069(5) 0.047(4) 0.100(6) -0.011(4) 0.028(4) 0.020(4)
C17 0.083(5) 0.043(4) 0.118(6) -0.008(4) -0.042(5) 0.043(4)
C18 0.056(4) 0.044(4) 0.095(5) -0.002(4) 0.021(4) 0.007(3)
C19 0.047(4) 0.058(4) 0.091(5) 0.001(4) -0.002(4) 0.016(3)
C20 0.085(5) 0.052(4) 0.050(4) -0.004(3) -0.017(4) 0.009(4)
Cl1 0.0363(7) 0.0579(9) 0.0393(7) -0.0086(6) -0.0145(5) 0.0137(6)
K1 0.0316(6) 0.0316(6) 0.0431(10) 0 0 0.0158(3)
N1 0.028(2) 0.028(2) 0.026(3) 0 0 0.0142(11)
N11 0.0224(19) 0.034(2) 0.0210(16) -0.0008(15) 0.0020(14) 0.0155(17)
O1 0.076(3) 0.072(3) 0.039(2) -0.004(2) -0.008(2) 0.051(3)
O2 0.079(3) 0.041(2) 0.047(2) 0.0013(18) 0.004(2) 0.022(2)
Ti1 0.0296(5) 0.0191(4) 0.0264(4) -0.0032(3) -0.0016(3) 0.0098(4)
Y1 0.0247(3) 0.0247(3) 0.0193(4) 0 0 0.01235(14)

loop_
_atom_type_symbol
_atom_type_description
_atom_type_scat_dispersion_real
_atom_type_scat_dispersion_imag
_atom_type_scat_source
C C 0.0033 0.0016 'International Tables Vol C Tables 4.2.6.8 and 6.1.1.4'
H H 0 0 'International Tables Vol C Tables 4.2.6.8 and 6.1.1.4'
Cl Cl 0.1484 0.1585 'International Tables Vol C Tables 4.2.6.8 and 6.1.1.4'
K K 0.2009 0.2494 'International Tables Vol C Tables 4.2.6.8 and 6.1.1.4'
N N 0.0061 0.0033 'International Tables Vol C Tables 4.2.6.8 and 6.1.1.4'
O O 0.0106 0.006 'International Tables Vol C Tables 4.2.6.8 and 6.1.1.4'
Ti Ti 0.2776 0.4457 'International Tables Vol C Tables 4.2.6.8 and 6.1.1.4'
Y Y -2.7962 3.5667 'International Tables Vol C Tables 4.2.6.8 and 6.1.1.4'

loop_
_geom_angle_atom_site_label_1
_geom_angle_atom_site_label_2
_geom_angle_atom_site_label_3
_geom_angle
_geom_angle_site_symmetry_1
_geom_angle_site_symmetry_3
O1 C1 C4 108.1(5) . .
C3 C2 O1 112.9(6) 2_665 .
O2 C3 C2 108.3(6) . 3_565
O2 C4 C1 110.8(6) . .
C15 C11 C12 104.7(5) . .
C15 C11 C16 128.9(7) . .
C12 C11 C16 126.3(7) . .
C15 C11 Ti1 72.7(3) . .
C12 C11 Ti1 73.3(3) . .
C16 C11 Ti1 122.1(4) . .
C13 C12 C11 105.6(5) . .
C13 C12 C17 126.3(6) . .
C11 C12 C17 128.1(6) . .
C13 C12 Ti1 74.3(3) . .
C11 C12 Ti1 70.8(3) . .
C17 C12 Ti1 121.4(4) . .
C12 C13 C14 112.2(6) . .
C12 C13 C18 127.2(6) . .
C14 C13 C18 120.5(6) . .
C12 C13 Ti1 72.7(3) . .
C14 C13 Ti1 73.6(3) . .
C18 C13 Ti1 123.1(4) . .
C15 C14 C13 105.6(6) . .
C15 C14 C19 127.6(6) . .
C13 C14 C19 126.7(6) . .
C15 C14 Ti1 71.1(3) . .
C13 C14 Ti1 72.5(3) . .
C19 C14 Ti1 123.9(4) . .
C14 C15 C11 112.0(5) . .
C14 C15 C20 128.9(6) . .
C11 C15 C20 119.1(6) . .
C14 C15 Ti1 76.2(3) . .
C11 C15 Ti1 72.2(3) . .
C20 C15 Ti1 119.6(4) . .
Y1 Cl1 K1 84.89(5) . .
O1 K1 O1 115.14(6) . 3_565
O1 K1 O1 115.14(6) . 2_665
O1 K1 O1 115.14(6) 3_565 2_665
O1 K1 O2 58.05(14) . 2_665
O1 K1 O2 146.85(13) 3_565 2_665
O1 K1 O2 57.32(14) 2_665 2_665
O1 K1 O2 57.32(14) . .
O1 K1 O2 58.05(14) 3_565 .
O1 K1 O2 146.85(13) 2_665 .
O2 K1 O2 108.72(9) 2_665 .
O1 K1 O2 146.85(13) . 3_565
O1 K1 O2 57.32(14) 3_565 3_565
O1 K1 O2 58.05(14) 2_665 3_565
O2 K1 O2 108.72(9) 2_665 3_565
O2 K1 O2 108.72(9) . 3_565
O1 K1 Cl1 85.02(9) . 3_565
O1 K1 Cl1 80.82(9) 3_565 3_565
O1 K1 Cl1 140.82(10) 2_665 3_565
O2 K1 Cl1 126.78(10) 2_665 3_565
O2 K1 Cl1 72.30(8) . 3_565
O2 K1 Cl1 121.47(10) 3_565 3_565
O1 K1 Cl1 80.82(9) . .
O1 K1 Cl1 140.82(10) 3_565 .
O1 K1 Cl1 85.02(9) 2_665 .
O2 K1 Cl1 72.30(8) 2_665 .
O2 K1 Cl1 121.47(10) . .
O2 K1 Cl1 126.78(10) 3_565 .
Cl1 K1 Cl1 64.48(5) 3_565 .
O1 K1 Cl1 140.82(10) . 2_665
O1 K1 Cl1 85.02(9) 3_565 2_665
O1 K1 Cl1 80.82(9) 2_665 2_665
O2 K1 Cl1 121.47(10) 2_665 2_665
O2 K1 Cl1 126.78(10) . 2_665
O2 K1 Cl1 72.30(8) 3_565 2_665
Cl1 K1 Cl1 64.48(5) 3_565 2_665
Cl1 K1 Cl1 64.48(5) . 2_665
O1 K1 Y1 102.93(9) . .
O1 K1 Y1 102.93(9) 3_565 .
O1 K1 Y1 102.93(9) 2_665 .
O2 K1 Y1 110.22(9) 2_665 .
O2 K1 Y1 110.22(9) . .
O2 K1 Y1 110.22(9) 3_565 .
Cl1 K1 Y1 38.02(3) 3_565 .
Cl1 K1 Y1 38.02(3) . .
Cl1 K1 Y1 38.02(3) 2_665 .
Ti1 N1 Ti1 92.6(2) 2_665 .
Ti1 N1 Ti1 92.6(2) 2_665 3_565
Ti1 N1 Ti1 92.6(2) . 3_565
Ti1 N11 Ti1 91.93(16) 3_565 .
Ti1 N11 Y1 95.09(15) 3_565 .
Ti1 N11 Y1 94.83(14) . .
C1 O1 C2 113.2(5) . .
C1 O1 K1 122.0(4) . .
C2 O1 K1 116.4(4) . .
C3 O2 C4 114.0(5) . .
C3 O2 K1 108.9(4) . .
C4 O2 K1 108.3(3) . .
N1 Ti1 N11 87.83(15) . 2_665
N1 Ti1 N11 87.55(16) . .
N11 Ti1 N11 96.5(2) 2_665 .
N1 Ti1 C11 109.8(2) . .
N11 Ti1 C11 105.8(2) 2_665 .
N11 Ti1 C11 151.9(2) . .
N1 Ti1 C15 100.0(2) . .
N11 Ti1 C15 140.4(2) 2_665 .
N11 Ti1 C15 122.4(2) . .
C11 Ti1 C15 35.1(2) . .
N1 Ti1 C12 144.85(19) . .
N11 Ti1 C12 94.74(18) 2_665 .
N11 Ti1 C12 126.72(18) . .
C11 Ti1 C12 36.0(2) . .
C15 Ti1 C12 57.5(2) . .
N1 Ti1 C13 152.9(2) . .
N11 Ti1 C13 117.55(18) 2_665 .
N11 Ti1 C13 98.09(19) . .
C11 Ti1 C13 56.5(2) . .
C15 Ti1 C13 54.7(2) . .
C12 Ti1 C13 33.08(19) . .
N1 Ti1 C14 119.49(19) . .
N11 Ti1 C14 150.73(18) 2_665 .
N11 Ti1 C14 95.1(2) . .
C11 Ti1 C14 57.4(2) . .
C15 Ti1 C14 32.7(2) . .
C12 Ti1 C14 57.16(19) . .
C13 Ti1 C14 33.86(19) . .
N1 Ti1 Ti1 43.69(11) . 2_665
N11 Ti1 Ti1 44.18(11) 2_665 2_665
N11 Ti1 Ti1 91.44(11) . 2_665
C11 Ti1 Ti1 116.43(16) . 2_665
C15 Ti1 Ti1 131.86(16) . 2_665
C12 Ti1 Ti1 129.82(14) . 2_665
C13 Ti1 Ti1 160.65(15) . 2_665
C14 Ti1 Ti1 161.74(15) . 2_665
N1 Ti1 Ti1 43.69(11) . 3_565
N11 Ti1 Ti1 91.65(11) 2_665 3_565
N11 Ti1 Ti1 43.90(11) . 3_565
C11 Ti1 Ti1 148.6(2) . 3_565
C15 Ti1 Ti1 120.63(15) . 3_565
C12 Ti1 Ti1 169.44(14) . 3_565
C13 Ti1 Ti1 136.46(16) . 3_565
C14 Ti1 Ti1 115.00(15) . 3_565
Ti1 Ti1 Ti1 60.000(3) 2_665 3_565
N1 Ti1 Y1 93.76(16) . .
N11 Ti1 Y1 48.63(11) 2_665 .
N11 Ti1 Y1 48.66(11) . .
C11 Ti1 Y1 145.5(2) . .
C15 Ti1 Y1 163.49(17) . .
C12 Ti1 Y1 114.07(14) . .
C13 Ti1 Y1 109.91(14) . .
C14 Ti1 Y1 131.23(17) . .
Ti1 Ti1 Y1 64.648(14) 2_665 .
Ti1 Ti1 Y1 64.648(14) 3_565 .
N11 Y1 N11 72.26(13) 2_665 .
N11 Y1 N11 72.26(13) 2_665 3_565
N11 Y1 N11 72.26(13) . 3_565
N11 Y1 Cl1 98.99(10) 2_665 .
N11 Y1 Cl1 165.33(10) . .
N11 Y1 Cl1 94.03(9) 3_565 .
N11 Y1 Cl1 94.03(9) 2_665 3_565
N11 Y1 Cl1 98.99(10) . 3_565
N11 Y1 Cl1 165.33(10) 3_565 3_565
Cl1 Y1 Cl1 93.27(5) . 3_565
N11 Y1 Cl1 165.33(10) 2_665 2_665
N11 Y1 Cl1 94.03(9) . 2_665
N11 Y1 Cl1 98.99(10) 3_565 2_665
Cl1 Y1 Cl1 93.27(5) . 2_665
Cl1 Y1 Cl1 93.27(5) 3_565 2_665
N11 Y1 Ti1 36.28(9) 2_665 .
N11 Y1 Ti1 36.51(9) . .
N11 Y1 Ti1 72.54(9) 3_565 .
Cl1 Y1 Ti1 135.14(4) . .
Cl1 Y1 Ti1 93.37(4) 3_565 .
Cl1 Y1 Ti1 130.50(4) 2_665 .
N11 Y1 Ti1 36.51(9) 2_665 2_665
N11 Y1 Ti1 72.54(9) . 2_665
N11 Y1 Ti1 36.28(9) 3_565 2_665
Cl1 Y1 Ti1 93.37(4) . 2_665
Cl1 Y1 Ti1 130.50(4) 3_565 2_665
Cl1 Y1 Ti1 135.14(4) 2_665 2_665
Ti1 Y1 Ti1 50.70(3) . 2_665
N11 Y1 Ti1 72.54(9) 2_665 3_565
N11 Y1 Ti1 36.28(9) . 3_565
N11 Y1 Ti1 36.51(9) 3_565 3_565
Cl1 Y1 Ti1 130.50(4) . 3_565
Cl1 Y1 Ti1 135.14(4) 3_565 3_565
Cl1 Y1 Ti1 93.37(4) 2_665 3_565
Ti1 Y1 Ti1 50.70(3) . 3_565
Ti1 Y1 Ti1 50.70(3) 2_665 3_565
N11 Y1 K1 137.09(9) 2_665 .
N11 Y1 K1 137.09(9) . .
N11 Y1 K1 137.09(9) 3_565 .
Cl1 Y1 K1 57.08(4) . .
Cl1 Y1 K1 57.08(3) 3_565 .
Cl1 Y1 K1 57.08(4) 2_665 .
Ti1 Y1 K1 150.369(17) . .
Ti1 Y1 K1 150.369(17) 2_665 .
Ti1 Y1 K1 150.369(17) 3_565 .

loop_
_geom_bond_atom_site_label_1
_geom_bond_atom_site_label_2
_geom_bond_distance
_geom_bond_site_symmetry_2
C1 O1 1.400(8) .
C1 C4 1.487(10) .
C2 C3 1.437(11) 2_665
C2 O1 1.440(8) .
C3 O2 1.395(8) .
C3 C2 1.437(11) 3_565
C4 O2 1.430(8) .
C11 C15 1.421(10) .
C11 C12 1.465(9) .
C11 C16 1.490(9) .
C11 Ti1 2.354(5) .
C12 C13 1.366(8) .
C12 C17 1.479(8) .
C12 Ti1 2.388(5) .
C13 C14 1.407(8) .
C13 C18 1.495(9) .
C13 Ti1 2.408(5) .
C14 C15 1.346(9) .
C14 C19 1.505(10) .
C14 Ti1 2.422(5) .
C15 C20 1.564(9) .
C15 Ti1 2.360(5) .
Cl1 Y1 2.5850(14) .
Cl1 K1 3.523(2) .
K1 O1 2.870(4) .
K1 O1 2.870(4) 3_565
K1 O1 2.870(4) 2_665
K1 O2 2.960(4) 2_665
K1 O2 2.960(4) .
K1 O2 2.960(4) 3_565
K1 Cl1 3.523(2) 3_565
K1 Cl1 3.523(2) 2_665
N1 Ti1 1.931(4) 2_665
N1 Ti1 1.931(4) .
N1 Ti1 1.931(4) 3_565
N11 Ti1 1.937(4) 3_565
N11 Ti1 1.947(4) .
N11 Y1 2.456(4) .
Ti1 N11 1.937(4) 2_665
Ti1 Ti1 2.7919(15) 2_665
Ti1 Ti1 2.7919(14) 3_565
Ti1 Y1 3.2603(11) .
Y1 N11 2.456(4) 2_665
Y1 N11 2.456(4) 3_565
Y1 Cl1 2.5850(13) 3_565
Y1 Cl1 2.5850(14) 2_665
Y1 Ti1 3.2603(11) 2_665
Y1 Ti1 3.2603(11) 3_565

loop_
_platon_squeeze_void_nr
_platon_squeeze_void_average_x
_platon_squeeze_void_average_y
_platon_squeeze_void_average_z
_platon_squeeze_void_volume
_platon_squeeze_void_count_electrons
_platon_squeeze_void_content
1 -0.007 -0.004 -0.002 2264 590 ' '
